data_7243711
loop_
_publ_author_name
'Lombard, Jean'
'Laker, Heinrich'
'Prins, Francis'
'Wahl, Helene'
'le Roex, Tanya'
'Haynes, Delia A.'

_publ_section_title
;
 Selectivity of hosts for guests by liquid-assisted grinding: differences
 between solution and mechanochemistry
;
_journal_issue 42
_journal_name_full CrystEngComm
_journal_page_first 7380
_journal_page_last 7384
_journal_paper_doi 10.1039/D1CE01286J
_journal_volume 23
_journal_year 2021
_chemical_formula_moiety 'C23 H15 O6, C12 H9 N2, C2 H6 O S'
_chemical_formula_sum 'C37 H30 N2 O7 S'
_chemical_formula_weight 646.69
_chemical_name_common '1,10-phenanthrolinium pamoate DMSO solvate'
_space_group_crystal_system triclinic
_space_group_IT_number 2
_space_group_name_Hall '-P 1'
_space_group_name_H-M_alt 'P -1'
_atom_sites_solution_hydrogens mixed
_audit_creation_method SHELXL-2018/3
_audit_update_record
;
2021-09-23 deposited with the CCDC.	2021-09-30 downloaded from the CCDC.
;
_cell_angle_alpha 84.1650(10)
_cell_angle_beta 74.5500(10)
_cell_angle_gamma 72.8520(10)
_cell_formula_units_Z 2
_cell_length_a 10.5540(2)
_cell_length_b 11.3682(2)
_cell_length_c 13.7388(2)
_cell_measurement_reflns_used 9913
_cell_measurement_temperature 100(2)
_cell_measurement_theta_max 28.07
_cell_measurement_theta_min 2.26
_cell_volume 1517.71(5)
_computing_cell_refinement 'Bruker SAINT'
_computing_data_collection 'Bruker APEX2'
_computing_data_reduction 'Bruker SAINT'
_computing_structure_refinement 'SHELXL-2018/3 (Sheldrick, 2018)'
_diffrn_ambient_temperature 100(2)
_diffrn_measured_fraction_theta_full 0.998
_diffrn_measured_fraction_theta_max 0.995
_diffrn_measurement_device_type 'Bruker APEX-II CCD'
_diffrn_measurement_method '\f and \w scans'
_diffrn_radiation_type MoK\a
_diffrn_radiation_wavelength 0.71073
_diffrn_reflns_av_R_equivalents 0.0311
_diffrn_reflns_av_unetI/netI 0.0231
_diffrn_reflns_Laue_measured_fraction_full 0.998
_diffrn_reflns_Laue_measured_fraction_max 0.995
_diffrn_reflns_limit_h_max 14
_diffrn_reflns_limit_h_min -14
_diffrn_reflns_limit_k_max 15
_diffrn_reflns_limit_k_min -15
_diffrn_reflns_limit_l_max 18
_diffrn_reflns_limit_l_min -18
_diffrn_reflns_number 42307
_diffrn_reflns_point_group_measured_fraction_full 0.998
_diffrn_reflns_point_group_measured_fraction_max 0.995
_diffrn_reflns_theta_full 25.242
_diffrn_reflns_theta_max 28.540
_diffrn_reflns_theta_min 1.538
_exptl_absorpt_coefficient_mu 0.164
_exptl_absorpt_correction_T_max 0.7457
_exptl_absorpt_correction_T_min 0.7143
_exptl_absorpt_correction_type multi-scan
_exptl_absorpt_process_details 'symmetry-related measurements'
_exptl_crystal_colour yellow
_exptl_crystal_density_diffrn 1.415
_exptl_crystal_density_meas ?
_exptl_crystal_description block
_exptl_crystal_F_000 676
_exptl_crystal_recrystallization_method 'Re-crystallisation from solvent'
_exptl_crystal_size_max 0.547
_exptl_crystal_size_mid 0.259
_exptl_crystal_size_min 0.185
_refine_diff_density_max 0.384
_refine_diff_density_min -0.397
_refine_diff_density_rms 0.039
_refine_ls_extinction_method none
_refine_ls_goodness_of_fit_ref 1.013
_refine_ls_hydrogen_treatment mixed
_refine_ls_matrix_type full
_refine_ls_number_parameters 481
_refine_ls_number_reflns 7684
_refine_ls_number_restraints 0
_refine_ls_restrained_S_all 1.013
_refine_ls_R_factor_all 0.0692
_refine_ls_R_factor_gt 0.0459
_refine_ls_shift/su_max 0.018
_refine_ls_shift/su_mean 0.000
_refine_ls_structure_factor_coef Fsqd
_refine_ls_weighting_details 'w=1/[\s^2^(Fo^2^)+(0.0498P)^2^+0.5931P] where P=(Fo^2^+2Fc^2^)/3'
_refine_ls_weighting_scheme calc
_refine_ls_wR_factor_gt 0.1125
_refine_ls_wR_factor_ref 0.1295
_reflns_Friedel_coverage 0.000
_reflns_number_gt 5478
_reflns_number_total 7684
_reflns_threshold_expression 'I > 2\s(I)'
_cod_data_source_file d1ce01286j2.cif
_cod_data_source_block 1-DMSO
_cod_depositor_comments
;
The following automatic conversions were performed:

data item '_exptl_crystal_density_meas' value 'not measured' was
changed to '?' -- the value is perceived as not measured.

Automatic conversion script
Id: cif_fix_values 7556 2019-12-06 15:28:31Z antanas 

 Adding full bibliography for 7243708--7243711.cif.
;
_cod_database_code 7243711
_shelx_shelxl_version_number 2018/3
_shelx_space_group_comment
;
The symmetry employed for this shelxl refinement is uniquely defined
by the following loop, which should always be used as a source of
symmetry information in preference to the above space-group names.
They are only intended as comments.
;
_shelx_estimated_absorpt_t_min 0.916
_shelx_estimated_absorpt_t_max 0.970

loop_
_space_group_symop_operation_xyz
'x, y, z'
'-x, -y, -z'

loop_
_atom_site_label
_atom_site_type_symbol
_atom_site_fract_x
_atom_site_fract_y
_atom_site_fract_z
_atom_site_U_iso_or_equiv
_atom_site_adp_type
_atom_site_occupancy
_atom_site_site_symmetry_order
_atom_site_calc_flag
_atom_site_refinement_flags_posn
_atom_site_refinement_flags_adp
_atom_site_refinement_flags_occupancy
_atom_site_disorder_assembly
_atom_site_disorder_group
O1 O 0.68953(14) 0.66076(12) 0.00374(9) 0.0559(3) Uani 1 1 d . . . . .
N1 N 0.86841(15) -0.03661(14) 0.13532(11) 0.0448(3) Uani 1 1 d . . . . .
H1N H 0.905(2) -0.033(2) 0.1899(19) 0.079(7) Uiso 1 1 d . . . . .
C1 C 0.74650(19) 0.04272(18) 0.13770(15) 0.0533(4) Uani 1 1 d . . . . .
H1 H 0.703614 0.097892 0.191996 0.064 Uiso 1 1 calc R U . . .
O2 O 0.51579(13) 0.81594(13) 0.07639(9) 0.0556(3) Uani 1 1 d . . . . .
N2 N 1.12042(15) -0.19278(14) 0.13846(12) 0.0498(4) Uani 1 1 d . . . . .
C2 C 0.6813(2) 0.0458(2) 0.06179(16) 0.0596(5) Uani 1 1 d . . . . .
H2 H 0.594963 0.103489 0.063048 0.071 Uiso 1 1 calc R U . . .
O3 O 0.50089(12) 0.88514(12) 0.24936(9) 0.0481(3) Uani 1 1 d . . . . .
H3O H 0.484(3) 0.878(2) 0.188(2) 0.095(8) Uiso 1 1 d . . . . .
C3 C 0.7430(2) -0.0352(2) -0.01445(15) 0.0577(5) Uani 1 1 d . . . . .
H3 H 0.698733 -0.034346 -0.066469 0.069 Uiso 1 1 calc R U . . .
O4 O 0.69317(16) 0.81217(14) 0.77999(10) 0.0625(4) Uani 1 1 d . . . . .
C4 C 0.8708(2) -0.11990(18) -0.01739(13) 0.0500(4) Uani 1 1 d . . . . .
O5 O 0.59095(15) 0.67141(14) 0.85899(9) 0.0599(4) Uani 1 1 d . . . . .
H5O H 0.638(3) 0.679(3) 0.928(2) 0.121(10) Uiso 1 1 d . . . . .
C5 C 0.9386(3) -0.2086(2) -0.09378(15) 0.0651(6) Uani 1 1 d . . . . .
H5 H 0.896253 -0.212448 -0.145888 0.078 Uiso 1 1 calc R U . . .
O6 O 0.68478(13) 0.87745(11) 0.59774(9) 0.0471(3) Uani 1 1 d . . . . .
H6O H 0.698(3) 0.870(2) 0.661(2) 0.091(8) Uiso 1 1 d . . . . .
C6 C 1.0610(3) -0.2865(2) -0.09329(16) 0.0675(6) Uani 1 1 d . . . . .
H6 H 1.104530 -0.343932 -0.145927 0.081 Uiso 1 1 calc R U . . .
C7 C 1.1286(2) -0.28614(18) -0.01602(15) 0.0553(5) Uani 1 1 d . . . . .
C8 C 1.2555(2) -0.3667(2) -0.0114(2) 0.0711(6) Uani 1 1 d . . . . .
H8 H 1.302601 -0.426466 -0.061951 0.085 Uiso 1 1 calc R U . . .
C9 C 1.3117(2) -0.3598(2) 0.0652(2) 0.0734(6) Uani 1 1 d . . . . .
H9 H 1.397964 -0.414610 0.068810 0.088 Uiso 1 1 calc R U . . .
C10 C 1.2409(2) -0.2709(2) 0.13880(18) 0.0637(5) Uani 1 1 d . . . . .
H10 H 1.281732 -0.266594 0.191688 0.076 Uiso 1 1 calc R U . . .
C11 C 1.06462(17) -0.20085(16) 0.06214(13) 0.0441(4) Uani 1 1 d . . . . .
C12 C 0.93389(17) -0.11764(16) 0.06050(12) 0.0422(4) Uani 1 1 d . . . . .
C13 C 0.62556(17) 0.73514(16) 0.07558(11) 0.0402(4) Uani 1 1 d . . . . .
C14 C 0.68974(15) 0.72271(14) 0.16272(10) 0.0341(3) Uani 1 1 d . . . . .
C15 C 0.62234(15) 0.79930(14) 0.24808(11) 0.0340(3) Uani 1 1 d . . . . .
C16 C 0.67722(15) 0.78841(13) 0.33072(10) 0.0323(3) Uani 1 1 d . . . . .
C17 C 0.80859(15) 0.70361(13) 0.32601(10) 0.0314(3) Uani 1 1 d . . . . .
C18 C 0.87791(16) 0.69273(15) 0.40389(12) 0.0384(3) Uani 1 1 d . . . . .
H18 H 0.836423 0.744159 0.460702 0.046 Uiso 1 1 calc R U . . .
C19 C 1.00267(17) 0.60979(17) 0.39824(13) 0.0464(4) Uani 1 1 d . . . . .
H19 H 1.046307 0.604052 0.451435 0.056 Uiso 1 1 calc R U . . .
C20 C 1.06777(18) 0.53285(18) 0.31549(15) 0.0536(5) Uani 1 1 d . . . . .
H20 H 1.154140 0.474749 0.313288 0.064 Uiso 1 1 calc R U . . .
C21 C 1.00683(17) 0.54157(17) 0.23807(14) 0.0463(4) Uani 1 1 d . . . . .
H21 H 1.051773 0.490043 0.181604 0.056 Uiso 1 1 calc R U . . .
C22 C 0.87708(15) 0.62676(14) 0.24098(11) 0.0341(3) Uani 1 1 d . . . . .
C23 C 0.81342(16) 0.63842(15) 0.16084(11) 0.0364(3) Uani 1 1 d . . . . .
H23 H 0.857378 0.586649 0.104423 0.044 Uiso 1 1 calc R U . . .
C24 C 0.59862(16) 0.86750(14) 0.42260(11) 0.0360(3) Uani 1 1 d . . . . .
H24A H 0.656517 0.916455 0.434309 0.043 Uiso 1 1 calc R U . . .
H24B H 0.515811 0.926057 0.407049 0.043 Uiso 1 1 calc R U . . .
C25 C 0.55487(15) 0.79650(13) 0.51973(10) 0.0326(3) Uani 1 1 d . . . . .
C26 C 0.60208(15) 0.80361(14) 0.60351(11) 0.0347(3) Uani 1 1 d . . . . .
C27 C 0.56767(16) 0.73407(15) 0.69436(11) 0.0373(3) Uani 1 1 d . . . . .
C28 C 0.62255(17) 0.74120(17) 0.78296(12) 0.0434(4) Uani 1 1 d . . . . .
C29 C 0.48661(16) 0.65844(15) 0.69880(11) 0.0399(4) Uani 1 1 d . . . . .
H29 H 0.466246 0.610224 0.758448 0.048 Uiso 1 1 calc R U . . .
C30 C 0.43238(15) 0.65013(14) 0.61702(11) 0.0363(3) Uani 1 1 d . . . . .
C31 C 0.46458(14) 0.72243(14) 0.52784(11) 0.0329(3) Uani 1 1 d . . . . .
C32 C 0.35089(17) 0.56993(16) 0.62122(13) 0.0450(4) Uani 1 1 d . . . . .
H32 H 0.331062 0.521108 0.680577 0.054 Uiso 1 1 calc R U . . .
C33 C 0.30034(18) 0.56158(17) 0.54145(14) 0.0486(4) Uani 1 1 d . . . . .
H33 H 0.248136 0.505513 0.544160 0.058 Uiso 1 1 calc R U . . .
C34 C 0.32634(17) 0.63682(17) 0.45528(13) 0.0456(4) Uani 1 1 d . . . . .
H34 H 0.288638 0.632898 0.400550 0.055 Uiso 1 1 calc R U . . .
C35 C 0.40429(15) 0.71537(15) 0.44809(11) 0.0387(3) Uani 1 1 d . . . . .
H35 H 0.418651 0.766098 0.389142 0.046 Uiso 1 1 calc R U . . .
S1 S 0.95626(8) 0.02728(7) 0.38545(5) 0.0613(3) Uani 0.845(3) 1 d . . P A 1
O7 O 0.8824(3) 0.0323(3) 0.30515(19) 0.0893(9) Uani 0.845(3) 1 d . . P A 1
C36 C 0.9842(5) 0.1738(6) 0.3843(3) 0.0724(14) Uani 0.845(3) 1 d . . P A 1
H36A H 1.034793 0.192770 0.316540 0.109 Uiso 0.845(3) 1 calc R U P A 1
H36B H 1.037464 0.172985 0.433058 0.109 Uiso 0.845(3) 1 calc R U P A 1
H36C H 0.895960 0.236546 0.402681 0.109 Uiso 0.845(3) 1 calc R U P A 1
C37 C 1.1288(3) -0.0563(3) 0.3369(3) 0.0719(8) Uani 0.845(3) 1 d . . P A 1
H37A H 1.134181 -0.142666 0.329828 0.108 Uiso 0.845(3) 1 calc R U P A 1
H37B H 1.183192 -0.051175 0.383187 0.108 Uiso 0.845(3) 1 calc R U P A 1
H37C H 1.164537 -0.021306 0.270639 0.108 Uiso 0.845(3) 1 calc R U P A 1
S2 S 0.993(2) 0.056(2) 0.3305(19) 0.380(16) Uani 0.155(3) 1 d . . P A 2
O8 O 1.1013(19) -0.0232(19) 0.2723(12) 0.132(7) Uani 0.155(3) 1 d . . P A 2
C38 C 0.851(3) 0.039(3) 0.365(3) 0.148(15) Uani 0.155(3) 1 d . . P A 2
H38A H 0.854712 -0.044227 0.348651 0.222 Uiso 0.155(3) 1 calc R U P A 2
H38B H 0.789698 0.099712 0.329910 0.222 Uiso 0.155(3) 1 calc R U P A 2
H38C H 0.816845 0.049956 0.437839 0.222 Uiso 0.155(3) 1 calc R U P A 2
C39 C 0.979(5) 0.188(4) 0.380(4) 0.17(2) Uani 0.155(3) 1 d . . P A 2
H39A H 1.067580 0.206067 0.361257 0.249 Uiso 0.155(3) 1 calc R U P A 2
H39B H 0.948272 0.181906 0.453944 0.249 Uiso 0.155(3) 1 calc R U P A 2
H39C H 0.911446 0.254950 0.354712 0.249 Uiso 0.155(3) 1 calc R U P A 2

loop_
_atom_site_aniso_label
_atom_site_aniso_U_11
_atom_site_aniso_U_22
_atom_site_aniso_U_33
_atom_site_aniso_U_23
_atom_site_aniso_U_13
_atom_site_aniso_U_12
O1 0.0730(9) 0.0669(8) 0.0334(6) -0.0037(6) -0.0283(6) -0.0137(7)
N1 0.0440(8) 0.0507(8) 0.0432(8) 0.0049(6) -0.0162(6) -0.0156(7)
C1 0.0470(10) 0.0540(11) 0.0588(11) 0.0059(9) -0.0189(9) -0.0115(8)
O2 0.0550(8) 0.0746(9) 0.0433(7) 0.0005(6) -0.0309(6) -0.0112(7)
N2 0.0413(8) 0.0552(9) 0.0535(9) 0.0034(7) -0.0146(7) -0.0132(7)
C2 0.0517(11) 0.0660(13) 0.0657(13) 0.0198(10) -0.0279(10) -0.0186(10)
O3 0.0444(7) 0.0599(8) 0.0356(6) 0.0016(5) -0.0204(5) 0.0006(5)
C3 0.0615(12) 0.0736(13) 0.0525(11) 0.0239(10) -0.0310(10) -0.0342(10)
O4 0.0821(10) 0.0818(10) 0.0429(7) 0.0022(6) -0.0347(7) -0.0357(8)
C4 0.0605(11) 0.0616(11) 0.0399(9) 0.0112(8) -0.0176(8) -0.0343(9)
O5 0.0789(9) 0.0823(10) 0.0302(6) 0.0062(6) -0.0271(6) -0.0305(8)
C5 0.0817(15) 0.0814(15) 0.0465(11) 0.0007(10) -0.0207(10) -0.0409(13)
O6 0.0594(8) 0.0577(7) 0.0366(6) -0.0017(5) -0.0216(6) -0.0264(6)
C6 0.0863(16) 0.0720(14) 0.0512(12) -0.0147(10) -0.0082(11) -0.0361(13)
C7 0.0551(11) 0.0518(11) 0.0574(11) -0.0017(9) -0.0028(9) -0.0221(9)
C8 0.0640(14) 0.0601(13) 0.0801(16) -0.0116(11) 0.0002(12) -0.0167(11)
C9 0.0471(11) 0.0631(13) 0.0963(18) 0.0006(12) -0.0097(12) -0.0029(10)
C10 0.0475(11) 0.0683(13) 0.0747(14) 0.0055(11) -0.0186(10) -0.0145(10)
C11 0.0456(9) 0.0469(9) 0.0426(9) 0.0035(7) -0.0079(7) -0.0216(8)
C12 0.0464(9) 0.0472(9) 0.0387(8) 0.0078(7) -0.0119(7) -0.0235(7)
C13 0.0479(9) 0.0534(10) 0.0275(7) 0.0089(7) -0.0170(7) -0.0227(8)
C14 0.0394(8) 0.0444(8) 0.0246(7) 0.0064(6) -0.0136(6) -0.0183(7)
C15 0.0350(8) 0.0414(8) 0.0276(7) 0.0066(6) -0.0122(6) -0.0124(6)
C16 0.0366(8) 0.0377(8) 0.0257(7) 0.0032(6) -0.0116(6) -0.0129(6)
C17 0.0337(7) 0.0378(7) 0.0277(7) 0.0060(6) -0.0120(6) -0.0155(6)
C18 0.0382(8) 0.0508(9) 0.0327(7) 0.0022(7) -0.0163(6) -0.0166(7)
C19 0.0403(9) 0.0605(11) 0.0463(9) 0.0061(8) -0.0248(8) -0.0155(8)
C20 0.0382(9) 0.0592(11) 0.0620(12) 0.0000(9) -0.0225(8) -0.0030(8)
C21 0.0383(9) 0.0512(10) 0.0472(10) -0.0048(8) -0.0118(7) -0.0070(7)
C22 0.0337(7) 0.0402(8) 0.0309(7) 0.0032(6) -0.0108(6) -0.0131(6)
C23 0.0409(8) 0.0443(8) 0.0258(7) -0.0004(6) -0.0086(6) -0.0147(7)
C24 0.0419(8) 0.0382(8) 0.0302(7) 0.0002(6) -0.0152(6) -0.0096(6)
C25 0.0345(7) 0.0371(8) 0.0255(7) -0.0032(6) -0.0108(6) -0.0050(6)
C26 0.0365(8) 0.0390(8) 0.0290(7) -0.0056(6) -0.0114(6) -0.0067(6)
C27 0.0386(8) 0.0469(9) 0.0249(7) -0.0060(6) -0.0113(6) -0.0051(7)
C28 0.0465(9) 0.0560(10) 0.0278(7) -0.0071(7) -0.0148(7) -0.0073(8)
C29 0.0414(8) 0.0489(9) 0.0271(7) 0.0016(6) -0.0097(6) -0.0089(7)
C30 0.0336(8) 0.0425(8) 0.0307(7) -0.0016(6) -0.0086(6) -0.0065(6)
C31 0.0290(7) 0.0387(8) 0.0291(7) -0.0042(6) -0.0091(6) -0.0041(6)
C32 0.0414(9) 0.0497(10) 0.0445(9) 0.0050(7) -0.0120(7) -0.0144(7)
C33 0.0426(9) 0.0530(10) 0.0573(11) -0.0009(8) -0.0184(8) -0.0188(8)
C34 0.0395(9) 0.0599(11) 0.0427(9) -0.0054(8) -0.0180(7) -0.0136(8)
C35 0.0350(8) 0.0516(9) 0.0310(7) -0.0015(6) -0.0127(6) -0.0103(7)
S1 0.0654(5) 0.0869(5) 0.0390(4) -0.0054(3) -0.0183(3) -0.0261(4)
O7 0.0705(15) 0.129(2) 0.0718(15) -0.0398(14) -0.0366(13) -0.0043(14)
C36 0.067(2) 0.080(3) 0.063(2) -0.0171(19) -0.0128(18) -0.007(2)
C37 0.0783(19) 0.0705(17) 0.0653(18) -0.0152(14) -0.0344(16) 0.0008(14)
S2 0.34(2) 0.37(2) 0.42(2) -0.25(2) 0.23(2) -0.29(2)
O8 0.137(14) 0.181(18) 0.081(10) -0.054(11) 0.001(9) -0.055(13)
C38 0.12(2) 0.14(2) 0.22(4) -0.09(3) -0.03(3) -0.068(18)
C39 0.21(4) 0.046(14) 0.24(5) -0.064(19) -0.12(3) 0.042(18)

loop_
_atom_type_symbol
_atom_type_description
_atom_type_scat_dispersion_real
_atom_type_scat_dispersion_imag
_atom_type_scat_source
C C 0.0033 0.0016 'International Tables Vol C Tables 4.2.6.8 and 6.1.1.4'
H H 0.0000 0.0000 'International Tables Vol C Tables 4.2.6.8 and 6.1.1.4'
N N 0.0061 0.0033 'International Tables Vol C Tables 4.2.6.8 and 6.1.1.4'
O O 0.0106 0.0060 'International Tables Vol C Tables 4.2.6.8 and 6.1.1.4'
S S 0.1246 0.1234 'International Tables Vol C Tables 4.2.6.8 and 6.1.1.4'

loop_
_geom_angle_atom_site_label_1
_geom_angle_atom_site_label_2
_geom_angle_atom_site_label_3
_geom_angle
_geom_angle_site_symmetry_1
_geom_angle_site_symmetry_3
_geom_angle_publ_flag
C1 N1 C12 122.30(16) . . ?
N1 C1 C2 120.7(2) . . ?
C10 N2 C11 117.07(17) . . ?
C3 C2 C1 118.90(19) . . ?
C2 C3 C4 120.93(17) . . ?
C3 C4 C12 117.93(18) . . ?
C3 C4 C5 123.42(18) . . ?
C12 C4 C5 118.64(18) . . ?
C6 C5 C4 120.86(19) . . ?
C5 C6 C7 122.0(2) . . ?
C8 C7 C11 116.6(2) . . ?
C8 C7 C6 124.2(2) . . ?
C11 C7 C6 119.20(19) . . ?
C9 C8 C7 120.0(2) . . ?
C8 C9 C10 119.2(2) . . ?
N2 C10 C9 123.4(2) . . ?
N2 C11 C7 123.71(17) . . ?
N2 C11 C12 118.07(16) . . ?
C7 C11 C12 118.22(16) . . ?
N1 C12 C4 119.19(16) . . ?
N1 C12 C11 119.76(15) . . ?
C4 C12 C11 121.04(17) . . ?
O2 C13 O1 123.86(14) . . ?
O2 C13 C14 119.64(15) . . ?
O1 C13 C14 116.50(15) . . ?
C23 C14 C15 119.48(12) . . ?
C23 C14 C13 120.37(14) . . ?
C15 C14 C13 120.16(14) . . ?
O3 C15 C16 118.61(13) . . ?
O3 C15 C14 119.73(12) . . ?
C16 C15 C14 121.66(13) . . ?
C15 C16 C17 118.17(13) . . ?
C15 C16 C24 120.04(13) . . ?
C17 C16 C24 121.78(12) . . ?
C16 C17 C18 122.25(14) . . ?
C16 C17 C22 120.54(12) . . ?
C18 C17 C22 117.21(13) . . ?
C19 C18 C17 121.12(15) . . ?
C18 C19 C20 121.25(15) . . ?
C21 C20 C19 119.82(16) . . ?
C20 C21 C22 120.70(16) . . ?
C23 C22 C21 121.48(14) . . ?
C23 C22 C17 118.63(13) . . ?
C21 C22 C17 119.88(13) . . ?
C14 C23 C22 121.38(14) . . ?
C25 C24 C16 115.12(12) . . ?
C26 C25 C31 118.26(13) . . ?
C26 C25 C24 120.20(13) . . ?
C31 C25 C24 121.54(12) . . ?
O6 C26 C25 118.78(14) . . ?
O6 C26 C27 119.63(13) . . ?
C25 C26 C27 121.58(14) . . ?
C29 C27 C26 119.21(13) . . ?
C29 C27 C28 120.23(15) . . ?
C26 C27 C28 120.54(14) . . ?
O4 C28 O5 123.92(14) . . ?
O4 C28 C27 120.28(15) . . ?
O5 C28 C27 115.80(15) . . ?
C27 C29 C30 121.72(14) . . ?
C29 C30 C32 121.50(15) . . ?
C29 C30 C31 118.47(14) . . ?
C32 C30 C31 120.01(14) . . ?
C25 C31 C30 120.59(13) . . ?
C25 C31 C35 122.31(14) . . ?
C30 C31 C35 117.10(14) . . ?
C33 C32 C30 121.04(16) . . ?
C32 C33 C34 119.17(16) . . ?
C35 C34 C33 121.68(15) . . ?
C34 C35 C31 120.85(15) . . ?
O7 S1 C37 107.16(15) . . ?
O7 S1 C36 106.8(2) . . ?
C37 S1 C36 97.2(2) . . ?
O8 S2 C38 124.0(16) . . ?
O8 S2 C39 131(2) . . ?
C38 S2 C39 105(2) . . ?

loop_
_geom_bond_atom_site_label_1
_geom_bond_atom_site_label_2
_geom_bond_distance
_geom_bond_site_symmetry_2
_geom_bond_publ_flag
O1 C13 1.274(2) . ?
N1 C1 1.330(2) . ?
N1 C12 1.350(2) . ?
C1 C2 1.387(3) . ?
O2 C13 1.246(2) . ?
N2 C10 1.320(2) . ?
N2 C11 1.355(2) . ?
C2 C3 1.359(3) . ?
O3 C15 1.3599(18) . ?
C3 C4 1.401(3) . ?
O4 C28 1.241(2) . ?
C4 C12 1.409(2) . ?
C4 C5 1.421(3) . ?
O5 C28 1.278(2) . ?
C5 C6 1.335(3) . ?
O6 C26 1.3618(19) . ?
C6 C7 1.429(3) . ?
C7 C8 1.395(3) . ?
C7 C11 1.410(3) . ?
C8 C9 1.357(3) . ?
C9 C10 1.402(3) . ?
C11 C12 1.429(2) . ?
C13 C14 1.5011(19) . ?
C14 C23 1.368(2) . ?
C14 C15 1.427(2) . ?
C15 C16 1.3854(18) . ?
C16 C17 1.426(2) . ?
C16 C24 1.524(2) . ?
C17 C18 1.4256(19) . ?
C17 C22 1.427(2) . ?
C18 C19 1.363(2) . ?
C19 C20 1.400(3) . ?
C20 C21 1.364(2) . ?
C21 C22 1.418(2) . ?
C22 C23 1.4117(19) . ?
C24 C25 1.523(2) . ?
C25 C26 1.3884(19) . ?
C25 C31 1.424(2) . ?
C26 C27 1.429(2) . ?
C27 C29 1.367(2) . ?
C27 C28 1.499(2) . ?
C29 C30 1.412(2) . ?
C30 C32 1.414(2) . ?
C30 C31 1.425(2) . ?
C31 C35 1.4253(19) . ?
C32 C33 1.363(2) . ?
C33 C34 1.403(3) . ?
C34 C35 1.362(2) . ?
S1 O7 1.499(2) . ?
S1 C37 1.767(3) . ?
S1 C36 1.773(6) . ?
S2 O8 1.35(2) . ?
S2 C38 1.51(3) . ?
S2 C39 1.66(4) . ?
